data_4344163
loop_
_publ_author_name
'Frenz, B.A.'
'Ibers, J.A.'

_publ_section_title
;
 The Structure of Hydridotetrakis(trifluorophosphie)cobalt(I), Co H (P
 F3)4
;
_journal_name_full 'Inorganic Chemistry'
_journal_page_first 2403
_journal_page_last 2408
_journal_volume 9
_journal_year 1970
_chemical_formula_sum 'Co F12 H P4'
_chemical_name_systematic 'Co H (P F3)4'
_space_group_IT_number 15
_symmetry_space_group_name_Hall '-C 2yc'
_symmetry_space_group_name_H-M 'C 1 2/c 1'
_cell_angle_alpha 90
_cell_angle_beta 122.4
_cell_angle_gamma 90
_cell_formula_units_Z 4
_cell_length_a 13.02
_cell_length_b 7.63
_cell_length_c 13.08
_cell_volume 1097.121
_citation_journal_id_ASTM INOCAJ
_cod_data_source_file Frenz_INOCAJ_1970_1310.cif
_cod_data_source_block H1Co1F12P4
_cod_original_formula_sum 'H1 Co1 F12 P4'
_cod_database_code 4344163

loop_
_symmetry_equiv_pos_as_xyz
x,y,z
-x,y,-z+1/2
-x,-y,-z
x,-y,z-1/2
x+1/2,y+1/2,z
-x+1/2,y+1/2,-z+1/2
-x+1/2,-y+1/2,-z
x+1/2,-y+1/2,z-1/2

loop_
_atom_site_label
_atom_site_type_symbol
_atom_site_fract_x
_atom_site_fract_y
_atom_site_fract_z
_atom_site_occupancy
_atom_site_U_iso_or_equiv
P2 P+3 -0.0816 0.3175 0.3072 1 0.0
F1 F-1 -0.2681 0.0442 0.0477 1 0.0
F5 F-1 -0.2188 0.29 0.2581 1 0.0
P1 P+3 -0.1304 0.0095 0.1029 1 0.0
Co1 Co+1 0 0.1477 0.25 1 0.0
F6 F-1 -0.0341 0.3238 0.444 1 0.0
F3 F-1 -0.1349 -0.1947 0.1102 1 0.0
F2 F-1 -0.1393 0.021 -0.0182 1 0.0
F4 F-1 -0.0857 0.5172 0.2876 1 0.0
